data_7251330
loop_
_publ_author_name
'Bear, Joseph C.'
'Cockcroft, Jeremy Karl'
'Rosu-Finsen, Alexander'
'Williams, Jeffrey Huw'

_publ_section_title
;
 Exploring non-covalent interactions in binary aromatic complexes
;
_journal_name_full CrystEngComm
_journal_paper_doi 10.1039/D5CE00989H
_journal_year 2025
_chemical_formula_moiety 'C6 F4 I2, C6 H6'
_chemical_formula_sum 'C12 H6 F4 I2'
_chemical_formula_weight 479.97
_chemical_name_systematic p-Tetrafluorodiidobenzene
_space_group_crystal_system monoclinic
_space_group_IT_number 12
_space_group_name_Hall '-C 2y'
_space_group_name_H-M_alt 'C 1 2/m 1'
_atom_sites_solution_hydrogens geom
_atom_sites_solution_primary dual
_audit_creation_date 2025-08-14
_audit_creation_method
;
Olex2 1.5
(compiled 2023.08.24 svn.re1ec1418 for OlexSys, GUI svn.r6817)
;
_audit_update_record
;
2025-08-28 deposited with the CCDC.	2025-11-26 downloaded from the CCDC.
;
_cell_angle_alpha 90
_cell_angle_beta 90.058(3)
_cell_angle_gamma 90
_cell_formula_units_Z 2
_cell_length_a 8.6866(2)
_cell_length_b 7.1907(2)
_cell_length_c 10.5364(3)
_cell_measurement_reflns_used 4321
_cell_measurement_temperature 150
_cell_measurement_theta_max 30.0490
_cell_measurement_theta_min 3.6680
_cell_volume 658.13(3)
_computing_cell_refinement 'CrysAlisPro 1.171.43.130a (Rigaku OD, 2024)'
_computing_data_collection 'CrysAlisPro system (CCD 44.114a 64-bit (release 13-06-2025))'
_computing_data_reduction 'CrysAlisPro 1.171.43.130a (Rigaku OD, 2024)'
_computing_molecular_graphics 'Olex2 1.5 (Dolomanov et al., 2009)'
_computing_publication_material 'Olex2 1.5 (Dolomanov et al., 2009)'
_computing_structure_refinement 'SHELXL 2014/7 (Sheldrick, 2015)'
_computing_structure_solution 'SHELXT 2014/5 (Sheldrick, 2014)'
_diffrn_ambient_environment N~2~
_diffrn_ambient_temperature 150
_diffrn_detector 'Hybrid Pixel Array Detector'
_diffrn_detector_area_resol_mean 10.0000
_diffrn_detector_type 'HyPix-Arc 100'
_diffrn_measured_fraction_theta_full 0.998
_diffrn_measured_fraction_theta_max 0.826
_diffrn_measurement_details
;
List of Runs (angles in degrees, time in seconds):

  # Type    Start    End  Width  t~exp~   \w     \q     \k     \f   Frames
#--------------------------------------------------------------------------
  1  \w    -22.00  20.00   0.50    2.50    --   -2.48  77.00  90.00   84
  2  \w    -56.00  14.00   0.50    2.50    --    2.48 -28.00 -76.80  140
  3  \w    -48.00  16.00   0.50    2.50    --    2.48 -26.00  43.89  128
  4  \w    -53.00  20.00   0.50    2.50    --    2.48 -23.00 -21.23  146
  5  \w      9.00  35.00   0.50    2.50    --    2.48 -99.00 -90.00   52
  6  \w    -16.00  36.00   0.50    2.50    --    2.48 -16.00 129.02  104
  7  \w      6.00  35.00   0.50    2.50    --    2.48 -99.00  90.00   58
  8  \w    -43.00  25.00   0.50    2.50    --    2.48 -19.00-150.00  136
  9  \w      9.00  34.00   0.50    2.50    --    2.48 -99.00  30.00   50
 10  \w    -24.00  42.00   0.50    2.50    --    2.48 -14.00  74.30  132
;
_diffrn_measurement_device 'four-circle diffractometer'
_diffrn_measurement_device_type 'SuperNova, Dual, Cu at home/near, HyPix-Arc 100'
_diffrn_measurement_method '\w scans'
_diffrn_orient_matrix_type 'CrysAlisPro convention (1999,Acta A55,543-557)'
_diffrn_orient_matrix_UB_11 -0.0124382072
_diffrn_orient_matrix_UB_12 0.0354734910
_diffrn_orient_matrix_UB_13 0.0619657024
_diffrn_orient_matrix_UB_21 0.0162720960
_diffrn_orient_matrix_UB_22 0.0911362681
_diffrn_orient_matrix_UB_23 -0.0220036621
_diffrn_orient_matrix_UB_31 -0.0790244242
_diffrn_orient_matrix_UB_32 0.0131388547
_diffrn_orient_matrix_UB_33 -0.0143846379
_diffrn_radiation_monochromator mirror
_diffrn_radiation_probe x-ray
_diffrn_radiation_type 'Mo K\a'
_diffrn_radiation_wavelength 0.71073
_diffrn_reflns_av_R_equivalents 0.0524
_diffrn_reflns_av_unetI/netI 0.0262
_diffrn_reflns_Laue_measured_fraction_full 0.998
_diffrn_reflns_Laue_measured_fraction_max 0.826
_diffrn_reflns_limit_h_max 11
_diffrn_reflns_limit_h_min -10
_diffrn_reflns_limit_k_max 10
_diffrn_reflns_limit_k_min -9
_diffrn_reflns_limit_l_max 14
_diffrn_reflns_limit_l_min -13
_diffrn_reflns_number 6531
_diffrn_reflns_point_group_measured_fraction_full 0.998
_diffrn_reflns_point_group_measured_fraction_max 0.826
_diffrn_reflns_theta_full 25.242
_diffrn_reflns_theta_max 31.454
_diffrn_reflns_theta_min 3.678
_diffrn_source 'micro-focus sealed X-ray tube'
_diffrn_source_type 'SuperNova (Mo) X-ray Source'
_exptl_absorpt_coefficient_mu 4.804
_exptl_absorpt_correction_T_max 1.000
_exptl_absorpt_correction_T_min 0.428
_exptl_absorpt_correction_type gaussian
_exptl_absorpt_process_details
;
CrysAlisPro 1.171.43.130a (Rigaku Oxford Diffraction, 2024)
Numerical absorption correction based on gaussian integration over
a multifaceted crystal model
Empirical absorption correction using spherical harmonics,
implemented in SCALE3 ABSPACK scaling algorithm.
;
_exptl_crystal_colour 'clear colourless'
_exptl_crystal_colour_lustre clear
_exptl_crystal_colour_primary colourless
_exptl_crystal_density_diffrn 2.422
_exptl_crystal_description plate
_exptl_crystal_F_000 440
_exptl_crystal_preparation '0.5g of C6F4I2 dissolved in 0.75g of hot benzene a'
_exptl_crystal_recrystallization_method 'Bottle stood in hot water and allowed to cool at room temperature'
_exptl_crystal_size_max 0.308
_exptl_crystal_size_mid 0.194
_exptl_crystal_size_min 0.058
_refine_diff_density_max 2.458
_refine_diff_density_min -0.720
_refine_diff_density_rms 0.170
_refine_ls_extinction_method none
_refine_ls_goodness_of_fit_ref 1.070
_refine_ls_hydrogen_treatment constr
_refine_ls_matrix_type full
_refine_ls_number_parameters 51
_refine_ls_number_reflns 969
_refine_ls_number_restraints 0
_refine_ls_restrained_S_all 1.070
_refine_ls_R_factor_all 0.0325
_refine_ls_R_factor_gt 0.0299
_refine_ls_shift/su_max 0.000
_refine_ls_shift/su_mean 0.000
_refine_ls_structure_factor_coef Fsqd
_refine_ls_weighting_details 'w=1/[\s^2^(Fo^2^)+(0.0490P)^2^+0.2854P] where P=(Fo^2^+2Fc^2^)/3'
_refine_ls_weighting_scheme calc
_refine_ls_wR_factor_gt 0.0730
_refine_ls_wR_factor_ref 0.0742
_reflns_Friedel_coverage 0.000
_reflns_number_gt 901
_reflns_number_total 969
_reflns_threshold_expression 'I > 2\s(I)'
_cod_data_source_file d5ce00989h2.cif
_cod_data_source_block exp_1138
_cod_database_code 7251330
_shelx_shelxl_version_number 2014/7
_chemical_oxdiff_formula C6H6C6F4I2
_shelx_space_group_comment
;
The symmetry employed for this shelxl refinement is uniquely defined
by the following loop, which should always be used as a source of
symmetry information in preference to the above space-group names.
They are only intended as comments.
;
_shelx_estimated_absorpt_t_max 0.768
_shelx_estimated_absorpt_t_min 0.319
_olex2_refinement_description
;
1. Fixed Uiso
 At 1.2 times of:
  All C(H) groups
2.a Aromatic/amide H refined with riding coordinates:
 C4(H4), C5(H5)
;
_olex2_exptl_crystal_mounting_method '0.3mm loop from Hampton Research'
_olex2_submission_special_instructions 'No special instructions were received'
_oxdiff_exptl_absorpt_empirical_details
;
Empirical correction (ABSPACK) includes:
- Absorption correction using spherical harmonics
- Frame scaling
;
_oxdiff_exptl_absorpt_empirical_full_max 1.914
_oxdiff_exptl_absorpt_empirical_full_min 0.637

loop_
_space_group_symop_operation_xyz
'x, y, z'
'-x, y, -z'
'x+1/2, y+1/2, z'
'-x+1/2, y+1/2, -z'
'-x, -y, -z'
'x, -y, z'
'-x+1/2, -y+1/2, -z'
'x+1/2, -y+1/2, z'

loop_
_atom_site_label
_atom_site_type_symbol
_atom_site_fract_x
_atom_site_fract_y
_atom_site_fract_z
_atom_site_U_iso_or_equiv
_atom_site_adp_type
_atom_site_occupancy
_atom_site_site_symmetry_order
_atom_site_calc_flag
_atom_site_refinement_flags_posn
_atom_site_refinement_flags_adp
_atom_site_refinement_flags_occupancy
_atom_site_disorder_assembly
_atom_site_disorder_group
I1 I 0.32314(3) 0.0000 -0.19606(2) 0.03275(14) Uani 1 2 d S T P A 1
F2 F 0.2845(3) 0.0000 0.1063(3) 0.0427(7) Uani 1 2 d S T P A 1
F3 F 0.0374(3) 0.0000 0.2556(3) 0.0382(6) Uani 1 2 d S T P A 1
C1 C 0.1309(5) 0.0000 -0.0789(4) 0.0260(7) Uani 1 2 d S T P A 1
C2 C 0.1444(5) 0.0000 0.0518(4) 0.0282(8) Uani 1 2 d S T P A 1
C3 C 0.0161(5) 0.0000 0.1296(4) 0.0280(8) Uani 1 2 d S T P A 1
C4 C 0.0000 0.3105(7) 0.5000 0.0548(15) Uani 1 2 d S T P B 2
H4 H 0.0000 0.1784 0.5000 0.066 Uiso 1 2 calc R U P B 2
C5 C 0.1026(4) 0.4051(6) 0.5750(3) 0.0507(10) Uani 1 1 d . . . B 2
H5 H 0.1735 0.3388 0.6267 0.061 Uiso 1 1 calc R U . B 2

loop_
_atom_site_aniso_label
_atom_site_aniso_U_11
_atom_site_aniso_U_22
_atom_site_aniso_U_33
_atom_site_aniso_U_23
_atom_site_aniso_U_13
_atom_site_aniso_U_12
I1 0.02551(19) 0.03607(19) 0.0367(2) 0.000 0.00935(12) 0.000
F2 0.0228(13) 0.069(2) 0.0359(14) 0.000 -0.0033(11) 0.000
F3 0.0335(14) 0.0552(17) 0.0258(13) 0.000 -0.0002(10) 0.000
C1 0.0240(18) 0.0217(17) 0.032(2) 0.000 0.0054(15) 0.000
C2 0.0191(18) 0.0302(19) 0.035(2) 0.000 0.0001(15) 0.000
C3 0.030(2) 0.0291(19) 0.0254(18) 0.000 0.0023(15) 0.000
C4 0.082(4) 0.029(2) 0.054(3) 0.000 0.032(3) 0.000
C5 0.0370(18) 0.078(3) 0.0367(18) 0.0170(17) 0.0067(14) 0.0246(18)

loop_
_atom_type_symbol
_atom_type_description
_atom_type_scat_dispersion_real
_atom_type_scat_dispersion_imag
_atom_type_scat_source
C C 0.0033 0.0016 'International Tables Vol C Tables 4.2.6.8 and 6.1.1.4'
H H 0.0000 0.0000 'International Tables Vol C Tables 4.2.6.8 and 6.1.1.4'
F F 0.0171 0.0103 'International Tables Vol C Tables 4.2.6.8 and 6.1.1.4'
I I -0.4742 1.8119 'International Tables Vol C Tables 4.2.6.8 and 6.1.1.4'

loop_
_exptl_crystal_face_index_h
_exptl_crystal_face_index_k
_exptl_crystal_face_index_l
_exptl_crystal_face_perp_dist
8 -8 3 0.1085
-6 -9 0 0.1000
8 8 0 0.0830
-6 9 -3 0.0904
0 0 -1 0.0288
0 0 1 0.0288

loop_
_geom_angle_atom_site_label_1
_geom_angle_atom_site_label_2
_geom_angle_atom_site_label_3
_geom_angle
_geom_angle_site_symmetry_1
_geom_angle_site_symmetry_3
_geom_angle_publ_flag
C2 C1 I1 121.6(3) . . ?
C2 C1 C3 117.5(4) . 5 ?
C3 C1 I1 120.9(3) 5 . ?
F2 C2 C1 120.1(4) . . ?
F2 C2 C3 118.4(4) . . ?
C1 C2 C3 121.5(4) . . ?
F3 C3 C1 120.5(4) . 5 ?
F3 C3 C2 118.4(4) . . ?
C1 C3 C2 121.0(4) 5 . ?
C5 C4 H4 119.7 . . ?
C5 C4 H4 119.7 2_556 . ?
C5 C4 C5 120.5(5) 2_556 . ?
C4 C5 H5 120.1 . . ?
C5 C5 C4 119.7(2) 6_565 . ?
C5 C5 H5 120.1 6_565 . ?

loop_
_geom_bond_atom_site_label_1
_geom_bond_atom_site_label_2
_geom_bond_distance
_geom_bond_site_symmetry_2
_geom_bond_publ_flag
I1 C1 2.077(4) . ?
F2 C2 1.345(5) . ?
F3 C3 1.341(5) . ?
C1 C2 1.382(6) . ?
C1 C3 1.384(6) 5 ?
C2 C3 1.384(6) . ?
C3 C1 1.384(6) 5 ?
C4 H4 0.9500 . ?
C4 C5 1.371(5) . ?
C4 C5 1.371(5) 2_556 ?
C5 C5 1.364(9) 6_565 ?
C5 H5 0.9500 . ?

loop_
_geom_torsion_atom_site_label_1
_geom_torsion_atom_site_label_2
_geom_torsion_atom_site_label_3
_geom_torsion_atom_site_label_4
_geom_torsion
_geom_torsion_site_symmetry_1
_geom_torsion_site_symmetry_2
_geom_torsion_site_symmetry_3
_geom_torsion_site_symmetry_4
_geom_torsion_publ_flag
I1 C1 C2 F2 0.000(0) . . . . ?
I1 C1 C2 C3 180.000(0) . . . . ?
F2 C2 C3 F3 0.000(0) . . . . ?
F2 C2 C3 C1 180.000(0) . . . 5 ?
C1 C2 C3 F3 180.000(0) . . . . ?
C1 C2 C3 C1 0.000(0) . . . 5 ?
C3 C1 C2 F2 180.000(0) 5 . . . ?
C3 C1 C2 C3 0.000(0) 5 . . . ?
C5 C4 C5 C5 0.001(1) 2_556 . . 6_565 ?

loop_
_exptl_oxdiff_crystal_face_indexfrac_h
_exptl_oxdiff_crystal_face_indexfrac_k
_exptl_oxdiff_crystal_face_indexfrac_l
_exptl_oxdiff_crystal_face_x
_exptl_oxdiff_crystal_face_y
_exptl_oxdiff_crystal_face_z
7.6874 -7.5382 3.4217 -0.1510 -0.6372 -0.7558
-6.4910 -8.5916 0.1608 -0.2141 -0.8922 0.3977
8.2100 7.5105 0.4811 0.1941 0.8075 -0.5570
-6.0172 8.5514 -3.2189 0.1787 0.7523 0.6342
0.0000 0.0000 -1.0000 -0.0620 0.0220 0.0144
-0.0000 -0.0000 1.0000 0.0620 -0.0220 -0.0144
